data_1557598
loop_
_publ_author_name
'Zhang, Shuyue'
'Greenhalgh, Mark D.'
'Slawin, Alexandra M. Z.'
'Smith, Andrew D.'

_publ_section_title
;
 Tandem sequential catalytic enantioselective synthesis of
 highly-functionalised tetrahydroindolizine derivatives
;
_journal_issue 15
_journal_name_full 'Chemical Science'
_journal_page_first 3885
_journal_page_last 3892
_journal_paper_doi 10.1039/D0SC00432D
_journal_volume 11
_journal_year 2020
_chemical_absolute_configuration ad
_chemical_formula_moiety 'C18 H18 F3 N O4'
_chemical_formula_sum 'C18 H18 F3 N O4'
_chemical_formula_weight 369.34
_space_group_crystal_system orthorhombic
_space_group_IT_number 19
_space_group_name_Hall 'P 2ac 2ab'
_space_group_name_H-M_alt 'P 21 21 21'
_atom_sites_solution_hydrogens geom
_atom_sites_solution_primary direct
_atom_sites_solution_secondary difmap
_audit_creation_date 2018-08-08
_audit_creation_method 'by CrystalStructure 4.3'
_audit_update_record
;
2020-01-16 deposited with the CCDC.	2020-03-09 downloaded from the CCDC.
;
_cell_angle_alpha 90.0000
_cell_angle_beta 90.0000
_cell_angle_gamma 90.0000
_cell_formula_units_Z 4
_cell_length_a 10.18600(6)
_cell_length_b 11.35580(7)
_cell_length_c 15.52960(10)
_cell_measurement_reflns_used 16416
_cell_measurement_temperature 293
_cell_measurement_theta_max 75.23
_cell_measurement_theta_min 3.90
_cell_volume 1796.312(19)
_computing_cell_refinement 'CrysAlisPro 1.171.39.8d (Rigaku OD, 2015)'
_computing_data_collection 'CrysAlisPro 1.171.39.8d (Rigaku OD, 2015)'
_computing_data_reduction 'CrysAlisPro 1.171.39.8d (Rigaku OD, 2015)'
_computing_molecular_graphics 'CrystalStructure 4.3'
_computing_publication_material 'CrystalStructure 4.3 (Rigaku, 2018)'
_computing_structure_refinement 'SHELXL Version 2014/7 (Sheldrick, 2008)'
_computing_structure_solution 'SHELXT Version 2014/4 (Sheldrick, 2014)'
_diffrn_ambient_temperature 293
_diffrn_detector_area_resol_mean 5.811
_diffrn_measured_fraction_theta_full 0.991
_diffrn_measured_fraction_theta_max 0.982
_diffrn_measurement_device_type 'Rigaku XtaLAB P200'
_diffrn_measurement_method \w
_diffrn_radiation_type 'Cu K\a'
_diffrn_radiation_wavelength 1.54184
_diffrn_reflns_av_R_equivalents 0.0181
_diffrn_reflns_av_unetI/netI 0.0102
_diffrn_reflns_Laue_measured_fraction_full 0.991
_diffrn_reflns_Laue_measured_fraction_max 0.982
_diffrn_reflns_limit_h_max 12
_diffrn_reflns_limit_h_min -12
_diffrn_reflns_limit_k_max 14
_diffrn_reflns_limit_k_min -13
_diffrn_reflns_limit_l_max 18
_diffrn_reflns_limit_l_min -19
_diffrn_reflns_number 20749
_diffrn_reflns_point_group_measured_fraction_full 0.992
_diffrn_reflns_point_group_measured_fraction_max 0.972
_diffrn_reflns_theta_full 67.684
_diffrn_reflns_theta_max 75.443
_diffrn_reflns_theta_min 5.835
_diffrn_standards_number 0
_exptl_absorpt_coefficient_mu 1.007
_exptl_absorpt_correction_T_max 0.980
_exptl_absorpt_correction_T_min 0.742
_exptl_absorpt_correction_type multi-scan
_exptl_absorpt_process_details
;
CrysAlisPro 1.171.39.8d (Rigaku Oxford Diffraction, 2015)
Empirical absorption correction using spherical harmonics,
 implemented in SCALE3 ABSPACK scaling algorithm.
;
_exptl_crystal_colour colourless
_exptl_crystal_density_diffrn 1.366
_exptl_crystal_density_method 'not measured'
_exptl_crystal_description prism
_exptl_crystal_F_000 768.00
_exptl_crystal_size_max 0.200
_exptl_crystal_size_mid 0.030
_exptl_crystal_size_min 0.020
_refine_diff_density_max 0.17
_refine_diff_density_min -0.16
_refine_ls_abs_structure_details
;
 Flack x determined using 1496 quotients [(I+)-(I-)]/[(I+)+(I-)]
 (Parsons, Flack and Wagner, Acta Cryst. B69 (2013) 249-259).
;
_refine_ls_abs_structure_Flack 0.02(5)
_refine_ls_extinction_coef 0.049(3)
_refine_ls_extinction_method SHELXL
_refine_ls_goodness_of_fit_ref 1.064
_refine_ls_hydrogen_treatment mixed
_refine_ls_number_parameters 240
_refine_ls_number_reflns 3627
_refine_ls_number_restraints 1
_refine_ls_R_factor_all 0.0374
_refine_ls_R_factor_gt 0.0371
_refine_ls_shift/su_max 0.000
_refine_ls_structure_factor_coef Fsqd
_refine_ls_weighting_details 'w = 1/[\s^2^(Fo^2^)+(0.0670P)^2^+0.0871P] where P=(Fo^2^+2Fc^2^)/3'
_refine_ls_weighting_scheme calc
_refine_ls_wR_factor_gt 0.1016
_refine_ls_wR_factor_ref 0.1020
_reflns_Friedel_coverage 0.731
_reflns_Friedel_fraction_full 0.994
_reflns_Friedel_fraction_max 0.958
_reflns_number_gt 3576
_reflns_number_total 3627
_reflns_threshold_expression F^2^>2.0\s(F^2^)
_cod_data_source_file d0sc00432d2.cif
_cod_data_source_block 21
_cod_depositor_comments
;Adding full bibliography for 1557598.cif.

 Adding full bibliography for 1557598.cif.
;
_cod_database_code 1557598

loop_
_space_group_symop_id
_space_group_symop_operation_xyz
1 +X,+Y,+Z
2 1/2-X,-Y,1/2+Z
3 1/2+X,1/2-Y,-Z
4 -X,1/2+Y,1/2-Z

loop_
_atom_site_label
_atom_site_type_symbol
_atom_site_fract_x
_atom_site_fract_y
_atom_site_fract_z
_atom_site_U_iso_or_equiv
_atom_site_adp_type
_atom_site_occupancy
_atom_site_site_symmetry_order
_atom_site_calc_flag
_atom_site_refinement_flags_posn
_atom_site_refinement_flags_adp
_atom_site_refinement_flags_occupancy
_atom_site_disorder_assembly
_atom_site_disorder_group
F1 F -0.22896(17) 0.75184(16) 0.44307(15) 0.1128(6) Uani 1 1 d . . . . .
F2 F -0.05845(18) 0.85656(14) 0.42218(15) 0.1120(6) Uani 1 1 d . . . . .
F3 F -0.0498(2) 0.70746(19) 0.50776(10) 0.1138(6) Uani 1 1 d . . . . .
O8 O -0.11736(14) 0.71749(13) 0.28252(11) 0.0735(4) Uani 1 1 d D . . . .
O10 O 0.1922(2) 0.4774(3) 0.47219(12) 0.1157(8) Uani 1 1 d . . . . .
O11 O 0.31310(17) 0.38077(16) 0.37621(13) 0.0879(5) Uani 1 1 d . . . . .
O15 O 0.68073(14) 0.60698(16) 0.19544(11) 0.0787(4) Uani 1 1 d . . . . .
N4 N -0.01891(16) 0.45159(14) 0.35211(11) 0.0638(4) Uani 1 1 d . . . . .
C1 C -0.2197(2) 0.4956(2) 0.39517(18) 0.0795(6) Uani 1 1 d . . . . .
H1 H -0.2943 0.5371 0.4115 0.095 Uiso 1 1 calc R U . . .
C2 C -0.2078(3) 0.3725(2) 0.3898(2) 0.0882(7) Uani 1 1 d . . . . .
H2 H -0.2731 0.3177 0.4020 0.106 Uiso 1 1 calc R U . . .
C3 C -0.0846(2) 0.34835(19) 0.36380(18) 0.0796(6) Uani 1 1 d . . . . .
H3 H -0.0500 0.2735 0.3552 0.096 Uiso 1 1 calc R U . . .
C5 C 0.11740(19) 0.46106(16) 0.32538(11) 0.0601(4) Uani 1 1 d . . . . .
H5 H 0.1346 0.4009 0.2816 0.072 Uiso 1 1 calc R U . . .
C6 C 0.14096(17) 0.58321(15) 0.28508(11) 0.0553(4) Uani 1 1 d . . . . .
H6 H 0.0879 0.5874 0.2325 0.066 Uiso 1 1 calc R U . . .
C7 C 0.09065(17) 0.67838(16) 0.34596(12) 0.0597(4) Uani 1 1 d . . . . .
H7A H 0.1122 0.7554 0.3229 0.072 Uiso 1 1 calc R U . . .
H7B H 0.1335 0.6704 0.4014 0.072 Uiso 1 1 calc R U . . .
C8 C -0.05816(19) 0.66843(16) 0.35755(12) 0.0612(4) Uani 1 1 d . . . . .
C9 C -0.10086(19) 0.54345(17) 0.37198(12) 0.0623(4) Uani 1 1 d . . . . .
C10 C 0.2092(2) 0.4398(2) 0.40136(14) 0.0716(5) Uani 1 1 d . . . . .
C11 C 0.4156(3) 0.3657(4) 0.4397(3) 0.1230(13) Uani 1 1 d . . . . .
H11A H 0.4867 0.3216 0.4150 0.148 Uiso 1 1 calc R U . . .
H11B H 0.4470 0.4415 0.4577 0.148 Uiso 1 1 calc R U . . .
H11C H 0.3813 0.3240 0.4885 0.148 Uiso 1 1 calc R U . . .
C12 C 0.28337(18) 0.59691(15) 0.25850(10) 0.0553(4) Uani 1 1 d . . . . .
C13 C 0.3286(2) 0.5387(2) 0.18604(12) 0.0705(5) Uani 1 1 d . . . . .
H13 H 0.2692 0.4974 0.1520 0.085 Uiso 1 1 calc R U . . .
C14 C 0.4598(2) 0.5403(2) 0.16287(13) 0.0726(5) Uani 1 1 d . . . . .
H14 H 0.4879 0.5001 0.1141 0.087 Uiso 1 1 calc R U . . .
C15 C 0.54832(19) 0.60165(17) 0.21239(12) 0.0630(4) Uani 1 1 d . . . . .
C16 C 0.5044(2) 0.6653(2) 0.28269(15) 0.0716(5) Uani 1 1 d . . . . .
H16 H 0.5631 0.7102 0.3147 0.086 Uiso 1 1 calc R U . . .
C17 C 0.3735(2) 0.66195(19) 0.30531(13) 0.0650(4) Uani 1 1 d . . . . .
H17 H 0.3452 0.7043 0.3531 0.078 Uiso 1 1 calc R U . . .
C18 C 0.7334(3) 0.5265(4) 0.1369(3) 0.1401(18) Uani 1 1 d . . . . .
H18A H 0.8260 0.5400 0.1312 0.168 Uiso 1 1 calc R U . . .
H18B H 0.7186 0.4478 0.1575 0.168 Uiso 1 1 calc R U . . .
H18C H 0.6918 0.5362 0.0820 0.168 Uiso 1 1 calc R U . . .
C19 C -0.0995(3) 0.7457(2) 0.43301(19) 0.0834(6) Uani 1 1 d . . . . .
H8O H -0.200(2) 0.675(3) 0.274(3) 0.125(12) Uiso 1 1 d D . . . .

loop_
_atom_site_aniso_label
_atom_site_aniso_U_11
_atom_site_aniso_U_22
_atom_site_aniso_U_33
_atom_site_aniso_U_23
_atom_site_aniso_U_13
_atom_site_aniso_U_12
F1 0.0834(9) 0.1074(11) 0.1476(15) -0.0301(11) 0.0342(10) 0.0156(8)
F2 0.1055(11) 0.0753(8) 0.1551(16) -0.0406(9) 0.0166(12) 0.0045(8)
F3 0.1319(14) 0.1368(15) 0.0729(8) -0.0324(9) 0.0111(9) 0.0195(12)
O8 0.0638(7) 0.0711(8) 0.0855(10) 0.0189(7) -0.0104(7) -0.0071(6)
O10 0.1164(16) 0.168(2) 0.0631(9) -0.0013(11) -0.0047(10) 0.0410(15)
O11 0.0745(9) 0.0828(10) 0.1065(13) 0.0090(9) 0.0028(9) 0.0164(7)
O15 0.0597(8) 0.0945(10) 0.0819(9) -0.0113(8) 0.0068(7) -0.0073(7)
N4 0.0662(9) 0.0577(8) 0.0676(8) -0.0011(7) 0.0107(7) -0.0029(6)
C1 0.0669(12) 0.0797(13) 0.0918(15) 0.0138(11) 0.0189(11) 0.0033(10)
C2 0.0808(14) 0.0766(13) 0.1070(18) 0.0101(13) 0.0229(13) -0.0143(11)
C3 0.0837(14) 0.0598(10) 0.0953(15) 0.0040(10) 0.0184(12) -0.0081(9)
C5 0.0635(9) 0.0569(9) 0.0598(8) -0.0062(7) 0.0083(7) -0.0005(8)
C6 0.0574(8) 0.0582(9) 0.0503(8) -0.0057(6) -0.0012(6) -0.0045(7)
C7 0.0580(9) 0.0583(8) 0.0629(9) -0.0085(7) -0.0016(7) 0.0006(7)
C8 0.0596(9) 0.0607(9) 0.0633(9) -0.0002(8) 0.0014(8) 0.0035(7)
C9 0.0626(9) 0.0643(10) 0.0601(8) 0.0035(7) 0.0057(7) 0.0019(8)
C10 0.0751(12) 0.0703(11) 0.0692(11) 0.0078(9) 0.0068(9) 0.0079(9)
C11 0.0891(19) 0.121(2) 0.159(3) 0.033(2) -0.020(2) 0.0202(17)
C12 0.0582(8) 0.0594(9) 0.0485(7) -0.0027(7) -0.0012(7) -0.0040(7)
C13 0.0656(10) 0.0881(13) 0.0579(9) -0.0191(9) 0.0020(8) -0.0141(10)
C14 0.0673(10) 0.0917(14) 0.0589(9) -0.0196(9) 0.0080(8) -0.0090(10)
C15 0.0579(9) 0.0685(10) 0.0625(9) -0.0013(8) 0.0020(8) -0.0054(8)
C16 0.0624(10) 0.0789(13) 0.0735(12) -0.0174(10) -0.0056(9) -0.0105(9)
C17 0.0615(9) 0.0699(10) 0.0635(10) -0.0185(8) -0.0020(8) -0.0030(8)
C18 0.0743(16) 0.183(4) 0.163(3) -0.083(3) 0.034(2) -0.014(2)
C19 0.0773(13) 0.0766(13) 0.0963(16) -0.0196(11) 0.0126(12) 0.0093(11)

loop_
_atom_type_symbol
_atom_type_description
_atom_type_scat_dispersion_real
_atom_type_scat_dispersion_imag
_atom_type_scat_source
C C 0.0181 0.0091
;
International Tables for Crystallography
(Vol. C, Tables 4.2.6.8 and 6.1.1.4)
;
H H 0.0000 0.0000
;
International Tables for Crystallography
(Vol. C, Table 6.1.1.4)
;
F F 0.0727 0.0534
;
International Tables for Crystallography
(Vol. C, Tables 4.2.6.8 and 6.1.1.4)
;
N N 0.0311 0.0180
;
International Tables for Crystallography
(Vol. C, Tables 4.2.6.8 and 6.1.1.4)
;
O O 0.0492 0.0322
;
International Tables for Crystallography
(Vol. C, Tables 4.2.6.8 and 6.1.1.4)
;

loop_
_geom_angle_atom_site_label_1
_geom_angle_atom_site_label_2
_geom_angle_atom_site_label_3
_geom_angle
_geom_angle_site_symmetry_1
_geom_angle_site_symmetry_3
_geom_angle_publ_flag
C8 O8 H8O 107(2) . . ?
C10 O11 C11 116.1(3) . . ?
C15 O15 C18 118.2(2) . . ?
C3 N4 C9 109.02(16) . . ?
C3 N4 C5 124.81(17) . . ?
C9 N4 C5 126.14(16) . . ?
C9 C1 C2 107.6(2) . . ?
C9 C1 H1 126.2 . . ?
C2 C1 H1 126.2 . . ?
C3 C2 C1 107.5(2) . . ?
C3 C2 H2 126.3 . . ?
C1 C2 H2 126.3 . . ?
C2 C3 N4 108.8(2) . . ?
C2 C3 H3 125.6 . . ?
N4 C3 H3 125.6 . . ?
N4 C5 C10 110.70(16) . . ?
N4 C5 C6 109.35(15) . . ?
C10 C5 C6 111.17(16) . . ?
N4 C5 H5 108.5 . . ?
C10 C5 H5 108.5 . . ?
C6 C5 H5 108.5 . . ?
C12 C6 C7 114.68(14) . . ?
C12 C6 C5 110.61(15) . . ?
C7 C6 C5 109.51(14) . . ?
C12 C6 H6 107.2 . . ?
C7 C6 H6 107.2 . . ?
C5 C6 H6 107.2 . . ?
C6 C7 C8 110.70(14) . . ?
C6 C7 H7A 109.5 . . ?
C8 C7 H7A 109.5 . . ?
C6 C7 H7B 109.5 . . ?
C8 C7 H7B 109.5 . . ?
H7A C7 H7B 108.1 . . ?
O8 C8 C9 111.66(16) . . ?
O8 C8 C19 106.66(17) . . ?
C9 C8 C19 110.48(17) . . ?
O8 C8 C7 107.09(15) . . ?
C9 C8 C7 111.98(15) . . ?
C19 C8 C7 108.75(17) . . ?
N4 C9 C1 107.10(18) . . ?
N4 C9 C8 120.62(17) . . ?
C1 C9 C8 131.91(19) . . ?
O10 C10 O11 125.1(2) . . ?
O10 C10 C5 124.6(2) . . ?
O11 C10 C5 110.19(19) . . ?
O11 C11 H11A 109.5 . . ?
O11 C11 H11B 109.5 . . ?
H11A C11 H11B 109.5 . . ?
O11 C11 H11C 109.5 . . ?
H11A C11 H11C 109.5 . . ?
H11B C11 H11C 109.5 . . ?
C13 C12 C17 117.44(17) . . ?
C13 C12 C6 119.39(16) . . ?
C17 C12 C6 123.12(15) . . ?
C12 C13 C14 121.77(18) . . ?
C12 C13 H13 119.1 . . ?
C14 C13 H13 119.1 . . ?
C15 C14 C13 119.65(18) . . ?
C15 C14 H14 120.2 . . ?
C13 C14 H14 120.2 . . ?
C14 C15 O15 123.96(18) . . ?
C14 C15 C16 119.60(19) . . ?
O15 C15 C16 116.42(17) . . ?
C17 C16 C15 119.94(18) . . ?
C17 C16 H16 120.0 . . ?
C15 C16 H16 120.0 . . ?
C16 C17 C12 121.47(18) . . ?
C16 C17 H17 119.3 . . ?
C12 C17 H17 119.3 . . ?
O15 C18 H18A 109.5 . . ?
O15 C18 H18B 109.5 . . ?
H18A C18 H18B 109.5 . . ?
O15 C18 H18C 109.5 . . ?
H18A C18 H18C 109.5 . . ?
H18B C18 H18C 109.5 . . ?
F1 C19 F2 106.0(2) . . ?
F1 C19 F3 106.9(2) . . ?
F2 C19 F3 107.2(2) . . ?
F1 C19 C8 113.2(2) . . ?
F2 C19 C8 111.1(2) . . ?
F3 C19 C8 112.05(19) . . ?

loop_
_geom_bond_atom_site_label_1
_geom_bond_atom_site_label_2
_geom_bond_distance
_geom_bond_site_symmetry_2
_geom_bond_publ_flag
F1 C19 1.330(3) . ?
F2 C19 1.337(3) . ?
F3 C19 1.339(4) . ?
O8 C8 1.425(2) . ?
O8 H8O 0.977(7) . ?
O10 C10 1.193(3) . ?
O11 C10 1.312(3) . ?
O11 C11 1.447(4) . ?
O15 C15 1.375(2) . ?
O15 C18 1.396(4) . ?
N4 C3 1.362(3) . ?
N4 C9 1.371(2) . ?
N4 C5 1.453(2) . ?
C1 C9 1.375(3) . ?
C1 C2 1.405(4) . ?
C1 H1 0.9300 . ?
C2 C3 1.347(3) . ?
C2 H2 0.9300 . ?
C3 H3 0.9300 . ?
C5 C10 1.525(3) . ?
C5 C6 1.541(2) . ?
C5 H5 0.9800 . ?
C6 C12 1.516(2) . ?
C6 C7 1.525(2) . ?
C6 H6 0.9800 . ?
C7 C8 1.531(3) . ?
C7 H7A 0.9700 . ?
C7 H7B 0.9700 . ?
C8 C9 1.501(3) . ?
C8 C19 1.523(3) . ?
C11 H11A 0.9600 . ?
C11 H11B 0.9600 . ?
C11 H11C 0.9600 . ?
C12 C13 1.384(3) . ?
C12 C17 1.385(3) . ?
C13 C14 1.384(3) . ?
C13 H13 0.9300 . ?
C14 C15 1.375(3) . ?
C14 H14 0.9300 . ?
C15 C16 1.383(3) . ?
C16 C17 1.379(3) . ?
C16 H16 0.9300 . ?
C17 H17 0.9300 . ?
C18 H18A 0.9600 . ?
C18 H18B 0.9600 . ?
C18 H18C 0.9600 . ?

loop_
_geom_hbond_atom_site_label_D
_geom_hbond_atom_site_label_H
_geom_hbond_atom_site_label_A
_geom_hbond_site_symmetry_D
_geom_hbond_site_symmetry_H
_geom_hbond_site_symmetry_A
_geom_hbond_distance_DA
_geom_hbond_distance_DH
_geom_hbond_distance_HA
_geom_hbond_angle_DHA
_geom_hbond_publ_flag
O8 H8O O15 . . 1_455 2.763(2) 0.98(3) 1.89(3) 148(3) no

loop_
_geom_torsion_atom_site_label_1
_geom_torsion_atom_site_label_2
_geom_torsion_atom_site_label_3
_geom_torsion_atom_site_label_4
_geom_torsion
_geom_torsion_site_symmetry_1
_geom_torsion_site_symmetry_2
_geom_torsion_site_symmetry_3
_geom_torsion_site_symmetry_4
_geom_torsion_publ_flag
C9 C1 C2 C3 -0.1(4) . . . . ?
C1 C2 C3 N4 -0.4(3) . . . . ?
C9 N4 C3 C2 0.8(3) . . . . ?
C5 N4 C3 C2 179.0(2) . . . . ?
C3 N4 C5 C10 -79.5(3) . . . . ?
C9 N4 C5 C10 98.4(2) . . . . ?
C3 N4 C5 C6 157.7(2) . . . . ?
C9 N4 C5 C6 -24.4(2) . . . . ?
N4 C5 C6 C12 178.60(14) . . . . ?
C10 C5 C6 C12 56.07(18) . . . . ?
N4 C5 C6 C7 51.26(18) . . . . ?
C10 C5 C6 C7 -71.27(19) . . . . ?
C12 C6 C7 C8 170.98(14) . . . . ?
C5 C6 C7 C8 -64.00(19) . . . . ?
C6 C7 C8 O8 -77.63(18) . . . . ?
C6 C7 C8 C9 45.1(2) . . . . ?
C6 C7 C8 C19 167.46(17) . . . . ?
C3 N4 C9 C1 -0.8(2) . . . . ?
C5 N4 C9 C1 -179.06(19) . . . . ?
C3 N4 C9 C8 -174.6(2) . . . . ?
C5 N4 C9 C8 7.1(3) . . . . ?
C2 C1 C9 N4 0.6(3) . . . . ?
C2 C1 C9 C8 173.4(2) . . . . ?
O8 C8 C9 N4 103.2(2) . . . . ?
C19 C8 C9 N4 -138.2(2) . . . . ?
C7 C8 C9 N4 -16.9(3) . . . . ?
O8 C8 C9 C1 -68.8(3) . . . . ?
C19 C8 C9 C1 49.7(3) . . . . ?
C7 C8 C9 C1 171.1(2) . . . . ?
C11 O11 C10 O10 -2.7(4) . . . . ?
C11 O11 C10 C5 173.4(2) . . . . ?
N4 C5 C10 O10 -41.5(3) . . . . ?
C6 C5 C10 O10 80.3(3) . . . . ?
N4 C5 C10 O11 142.39(18) . . . . ?
C6 C5 C10 O11 -95.9(2) . . . . ?
C7 C6 C12 C13 -161.25(18) . . . . ?
C5 C6 C12 C13 74.3(2) . . . . ?
C7 C6 C12 C17 21.3(2) . . . . ?
C5 C6 C12 C17 -103.1(2) . . . . ?
C17 C12 C13 C14 2.9(3) . . . . ?
C6 C12 C13 C14 -174.6(2) . . . . ?
C12 C13 C14 C15 -0.4(4) . . . . ?
C13 C14 C15 O15 178.9(2) . . . . ?
C13 C14 C15 C16 -2.8(4) . . . . ?
C18 O15 C15 C14 -14.6(4) . . . . ?
C18 O15 C15 C16 167.1(3) . . . . ?
C14 C15 C16 C17 3.3(4) . . . . ?
O15 C15 C16 C17 -178.3(2) . . . . ?
C15 C16 C17 C12 -0.7(4) . . . . ?
C13 C12 C17 C16 -2.4(3) . . . . ?
C6 C12 C17 C16 175.1(2) . . . . ?
O8 C8 C19 F1 58.7(3) . . . . ?
C9 C8 C19 F1 -62.8(3) . . . . ?
C7 C8 C19 F1 173.9(2) . . . . ?
O8 C8 C19 F2 -60.4(3) . . . . ?
C9 C8 C19 F2 178.1(2) . . . . ?
C7 C8 C19 F2 54.8(3) . . . . ?
O8 C8 C19 F3 179.7(2) . . . . ?
C9 C8 C19 F3 58.2(3) . . . . ?
C7 C8 C19 F3 -65.1(3) . . . . ?
